data_2235377
loop_
_publ_author_name
'Novakovi\'c, Sladjana B.'
'Stevanovi\'c, Dragana'
'Divjakovi\'c, Vladimir'
'Bogdanovi\'c, Goran A.'
'Vuki\'cevi\'c, Rastko D.'

_publ_section_title
;
 3-(3-Acetylanilino)-1-ferrocenylpropan-1-one
;
_journal_coeditor_code BT5949
_journal_issue 7
_journal_name_full 'Acta Crystallographica Section E'
_journal_page_first m979
_journal_page_last m980
_journal_paper_doi 10.1107/S1600536812028796
_journal_volume 68
_journal_year 2012
_chemical_formula_iupac '[Fe (C5 H5) (C16 H16 N O2)]'
_chemical_formula_moiety 'C21 H21 Fe1 N1 O2'
_chemical_formula_sum 'C21 H21 Fe N O2'
_chemical_formula_weight 375.24
_chemical_name_systematic
;
3-(3-Acetylanilino)-1-ferrocenylpropan-1-one
;
_space_group_IT_number 14
_symmetry_cell_setting monoclinic
_symmetry_space_group_name_Hall '-P 2ybc'
_symmetry_space_group_name_H-M 'P 1 21/c 1'
_atom_sites_solution_hydrogens geom
_atom_sites_solution_primary direct
_atom_sites_solution_secondary difmap
_audit_creation_method SHELXL-97
_cell_angle_alpha 90.00
_cell_angle_beta 109.642(4)
_cell_angle_gamma 90.00
_cell_formula_units_Z 8
_cell_length_a 22.7768(8)
_cell_length_b 7.39780(10)
_cell_length_c 22.2118(7)
_cell_measurement_reflns_used 7645
_cell_measurement_temperature 293(2)
_cell_measurement_theta_max 28.9615
_cell_measurement_theta_min 2.9622
_cell_volume 3524.87(19)
_computing_cell_refinement
;
CrysAlis PRO (Oxford Diffraction, 2009)
;
_computing_data_collection
;
CrysAlis PRO (Oxford Diffraction, 2009)
;
_computing_data_reduction
;
CrysAlis PRO (Oxford Diffraction, 2009)
;
_computing_molecular_graphics 'ORTEP-3 (Farrugia, 1997) and Mercury (Macrae <i>et al.</i>, 2006)'
_computing_publication_material 'WinGX (Farrugia, 1999), PLATON (Spek, 2009) and PARST (Nardelli, 1995)'
_computing_structure_refinement 'SHELXL97 (Sheldrick, 2008)'
_computing_structure_solution 'SHELXS97 (Sheldrick, 2008)'
_diffrn_ambient_temperature 293(2)
_diffrn_detector_area_resol_mean 16.3280
_diffrn_measured_fraction_theta_full 0.998
_diffrn_measured_fraction_theta_max 0.874
_diffrn_measurement_device_type 'Oxford Diffraction Xcalibur, Sapphire3, Gemini'
_diffrn_measurement_method '\w scans'
_diffrn_radiation_monochromator graphite
_diffrn_radiation_source 'Enhance (Mo) X-ray Source'
_diffrn_radiation_type MoK\a
_diffrn_radiation_wavelength 0.71073
_diffrn_reflns_av_R_equivalents 0.0286
_diffrn_reflns_av_sigmaI/netI 0.0371
_diffrn_reflns_limit_h_max 17
_diffrn_reflns_limit_h_min -29
_diffrn_reflns_limit_k_max 10
_diffrn_reflns_limit_k_min -10
_diffrn_reflns_limit_l_max 29
_diffrn_reflns_limit_l_min -28
_diffrn_reflns_number 21526
_diffrn_reflns_theta_full 26.00
_diffrn_reflns_theta_max 29.02
_diffrn_reflns_theta_min 2.97
_exptl_absorpt_coefficient_mu 0.869
_exptl_absorpt_correction_T_max 1.00000
_exptl_absorpt_correction_T_min 0.94698
_exptl_absorpt_correction_type multi-scan
_exptl_absorpt_process_details
;
(CrysAlis PRO; Oxford Diffraction, 2009)
;
_exptl_crystal_colour orange
_exptl_crystal_density_diffrn 1.414
_exptl_crystal_density_method 'not measured'
_exptl_crystal_description prismatic
_exptl_crystal_F_000 1568
_exptl_crystal_size_max 0.14
_exptl_crystal_size_mid 0.10
_exptl_crystal_size_min 0.08
_refine_diff_density_max 0.286
_refine_diff_density_min -0.364
_refine_ls_extinction_method none
_refine_ls_goodness_of_fit_ref 1.125
_refine_ls_hydrogen_treatment mixed
_refine_ls_matrix_type full
_refine_ls_number_parameters 461
_refine_ls_number_reflns 8197
_refine_ls_number_restraints 0
_refine_ls_restrained_S_all 1.125
_refine_ls_R_factor_all 0.0825
_refine_ls_R_factor_gt 0.0572
_refine_ls_shift/su_max 0.001
_refine_ls_shift/su_mean 0.000
_refine_ls_structure_factor_coef Fsqd
_refine_ls_weighting_details 'calc w=1/[\s^2^(Fo^2^)+(0.0329P)^2^+1.5937P] where P=(Fo^2^+2Fc^2^)/3'
_refine_ls_weighting_scheme calc
_refine_ls_wR_factor_gt 0.1026
_refine_ls_wR_factor_ref 0.1115
_reflns_number_gt 6146
_reflns_number_total 8197
_reflns_threshold_expression I>2\s(I)
_cod_data_source_file bt5949.cif
_cod_data_source_block I
_cod_original_sg_symbol_H-M 'P 21/c'
_cod_original_formula_sum 'C21 H21 Fe1 N1 O2'
_cod_database_code 2235377
_cod_database_fobs_code 2235377

loop_
_symmetry_equiv_pos_as_xyz
'x, y, z'
'-x, y+1/2, -z+1/2'
'-x, -y, -z'
'x, -y-1/2, z-1/2'

loop_
_atom_site_type_symbol
_atom_site_label
_atom_site_fract_x
_atom_site_fract_y
_atom_site_fract_z
_atom_site_U_iso_or_equiv
_atom_site_adp_type
_atom_site_calc_flag
_atom_site_refinement_flags
_atom_site_occupancy
_atom_site_symmetry_multiplicity
Fe Fe1A -0.081087(18) 0.18406(5) 0.305745(18) 0.04314(12) Uani d . 1 1
O O1A -0.02446(10) 0.2106(3) 0.48588(10) 0.0623(6) Uani d . 1 1
O O2A 0.23814(11) 0.3642(3) 0.37407(12) 0.0775(7) Uani d . 1 1
N N1A 0.11138(14) 0.1132(4) 0.50418(14) 0.0629(8) Uani d . 1 1
C C1A -0.06883(12) 0.3385(3) 0.38385(13) 0.0423(6) Uani d . 1 1
C C2A -0.06635(14) 0.4463(3) 0.33120(14) 0.0486(7) Uani d . 1 1
H H2A -0.0325 0.5151 0.3302 0.058 Uiso calc R 1 1
C C3A -0.12352(15) 0.4306(4) 0.28136(16) 0.0597(8) Uani d . 1 1
H H3A -0.1343 0.4872 0.2417 0.072 Uiso calc R 1 1
C C4A -0.16201(15) 0.3133(4) 0.30205(17) 0.0621(8) Uani d . 1 1
H H4A -0.2025 0.2795 0.2781 0.074 Uiso calc R 1 1
C C5A -0.12901(13) 0.2562(4) 0.36479(15) 0.0532(7) Uani d . 1 1
H H5A -0.1438 0.1786 0.3894 0.064 Uiso calc R 1 1
C C6A -0.01325(17) -0.0078(4) 0.32782(16) 0.0658(9) Uani d . 1 1
H H6A 0.0170 -0.0251 0.3677 0.079 Uiso calc R 1 1
C C7A -0.00816(17) 0.1032(5) 0.27946(19) 0.0699(10) Uani d . 1 1
H H7A 0.0263 0.1732 0.2814 0.084 Uiso calc R 1 1
C C8A -0.0624(2) 0.0925(6) 0.22836(18) 0.0834(12) Uani d . 1 1
H H8A -0.0709 0.1544 0.1899 0.100 Uiso calc R 1 1
C C9A -0.10267(18) -0.0259(6) 0.2435(2) 0.0933(15) Uani d . 1 1
H H9A -0.1426 -0.0578 0.2172 0.112 Uiso calc R 1 1
C C10A -0.0718(2) -0.0885(4) 0.3058(2) 0.0819(13) Uani d . 1 1
H H10A -0.0877 -0.1696 0.3283 0.098 Uiso calc R 1 1
C C11A -0.01706(13) 0.2991(3) 0.44233(13) 0.0455(6) Uani d . 1 1
C C12A 0.04656(13) 0.3730(4) 0.44832(13) 0.0476(7) Uani d . 1 1
H H12A 0.0455 0.5039 0.4507 0.057 Uiso calc R 1 1
H H12B 0.0561 0.3414 0.4103 0.057 Uiso calc R 1 1
C C13A 0.09779(14) 0.3020(4) 0.50651(14) 0.0592(8) Uani d . 1 1
H H13A 0.1355 0.3703 0.5117 0.071 Uiso calc R 1 1
H H13B 0.0860 0.3238 0.5440 0.071 Uiso calc R 1 1
C C14A 0.14484(13) 0.0446(4) 0.46782(13) 0.0479(7) Uani d . 1 1
C C15A 0.17757(12) 0.1524(4) 0.43880(12) 0.0450(6) Uani d . 1 1
H H15A 0.1748 0.2775 0.4413 0.054 Uiso calc R 1 1
C C16A 0.21447(12) 0.0782(4) 0.40605(12) 0.0457(6) Uani d . 1 1
C C17A 0.21819(14) -0.1082(4) 0.40162(14) 0.0568(8) Uani d . 1 1
H H17A 0.2428 -0.1597 0.3802 0.068 Uiso calc R 1 1
C C18A 0.18474(15) -0.2168(4) 0.42941(15) 0.0614(8) Uani d . 1 1
H H18A 0.1867 -0.3418 0.4261 0.074 Uiso calc R 1 1
C C19A 0.14905(14) -0.1431(4) 0.46150(14) 0.0554(7) Uani d . 1 1
H H19A 0.1270 -0.2189 0.4796 0.066 Uiso calc R 1 1
C C20A 0.24742(13) 0.2031(4) 0.37585(13) 0.0517(7) Uani d . 1 1
C C21A 0.29297(16) 0.1271(5) 0.34724(17) 0.0735(10) Uani d . 1 1
H H21A 0.2714 0.0505 0.3118 0.110 Uiso calc R 1 1
H H21B 0.3240 0.0578 0.3789 0.110 Uiso calc R 1 1
H H21C 0.3128 0.2241 0.3327 0.110 Uiso calc R 1 1
Fe Fe1B 0.584630(19) 0.44297(5) 0.692237(17) 0.04318(12) Uani d . 1 1
O O1B 0.53611(10) 0.3022(3) 0.51869(9) 0.0588(5) Uani d . 1 1
O O2B 0.27338(13) 0.0162(3) 0.62706(13) 0.0863(8) Uani d . 1 1
N N1B 0.39339(14) 0.3325(4) 0.50188(13) 0.0618(7) Uani d . 1 1
C C1B 0.58556(13) 0.2491(3) 0.62822(12) 0.0415(6) Uani d . 1 1
C C2B 0.59017(15) 0.1705(4) 0.68891(13) 0.0531(8) Uani d . 1 1
H H2B 0.5623 0.0889 0.6964 0.064 Uiso calc R 1 1
C C3B 0.64465(16) 0.2398(4) 0.73505(15) 0.0626(9) Uani d . 1 1
H H3B 0.6589 0.2115 0.7784 0.075 Uiso calc R 1 1
C C4B 0.67359(15) 0.3584(4) 0.70438(15) 0.0588(8) Uani d . 1 1
H H4B 0.7102 0.4221 0.7241 0.071 Uiso calc R 1 1
C C5B 0.63833(13) 0.3650(4) 0.63939(13) 0.0492(7) Uani d . 1 1
H H5B 0.6476 0.4333 0.6086 0.059 Uiso calc R 1 1
C C6B 0.50605(16) 0.5941(5) 0.6572(2) 0.0779(11) Uani d . 1 1
H H6B 0.4756 0.5806 0.6172 0.093 Uiso calc R 1 1
C C7B 0.5077(2) 0.5053(5) 0.7140(3) 0.111(2) Uani d . 1 1
H H7B 0.4791 0.4222 0.7192 0.134 Uiso calc R 1 1
C C8B 0.5628(3) 0.5707(6) 0.76194(19) 0.0965(16) Uani d . 1 1
H H8B 0.5769 0.5373 0.8048 0.116 Uiso calc R 1 1
C C9B 0.59092(17) 0.6895(4) 0.73422(18) 0.0696(10) Uani d . 1 1
H H9B 0.6276 0.7518 0.7550 0.084 Uiso calc R 1 1
C C10B 0.55702(16) 0.7029(4) 0.67149(17) 0.0609(8) Uani d . 1 1
H H10B 0.5671 0.7760 0.6423 0.073 Uiso calc R 1 1
C C11B 0.53347(13) 0.2336(3) 0.56780(12) 0.0427(6) Uani d . 1 1
C C12B 0.47645(13) 0.1280(4) 0.56710(13) 0.0470(7) Uani d . 1 1
H H12C 0.4868 0.0004 0.5715 0.056 Uiso calc R 1 1
H H12D 0.4650 0.1635 0.6037 0.056 Uiso calc R 1 1
C C13B 0.42102(14) 0.1555(4) 0.50708(13) 0.0547(8) Uani d . 1 1
H H13C 0.4340 0.1353 0.4703 0.066 Uiso calc R 1 1
H H13D 0.3896 0.0657 0.5059 0.066 Uiso calc R 1 1
C C14B 0.35504(13) 0.3833(4) 0.53600(12) 0.0466(7) Uani d . 1 1
C C15B 0.32807(12) 0.2599(4) 0.56590(12) 0.0462(7) Uani d . 1 1
H H15B 0.3371 0.1376 0.5648 0.055 Uiso calc R 1 1
C C16B 0.28760(12) 0.3157(4) 0.59755(12) 0.0458(6) Uani d . 1 1
C C17B 0.27401(14) 0.4969(4) 0.59914(14) 0.0583(8) Uani d . 1 1
H H17B 0.2470 0.5357 0.6200 0.070 Uiso calc R 1 1
C C18B 0.30080(16) 0.6205(4) 0.56956(15) 0.0651(9) Uani d . 1 1
H H18B 0.2918 0.7427 0.5708 0.078 Uiso calc R 1 1
C C19B 0.34035(15) 0.5658(4) 0.53854(15) 0.0606(8) Uani d . 1 1
H H19B 0.3577 0.6514 0.5189 0.073 Uiso calc R 1 1
C C20B 0.26079(14) 0.1741(5) 0.62884(14) 0.0570(8) Uani d . 1 1
C C21B 0.21885(16) 0.2309(5) 0.66479(16) 0.0763(10) Uani d . 1 1
H H21D 0.2039 0.1258 0.6805 0.114 Uiso calc R 1 1
H H21E 0.1841 0.2973 0.6368 0.114 Uiso calc R 1 1
H H21F 0.2416 0.3062 0.7001 0.114 Uiso calc R 1 1
H H1NB 0.4136(15) 0.412(4) 0.4938(15) 0.067(12) Uiso d . 1 1
H H1NA 0.0876(16) 0.046(5) 0.5099(16) 0.069(12) Uiso d . 1 1

loop_
_atom_site_aniso_label
_atom_site_aniso_U_11
_atom_site_aniso_U_22
_atom_site_aniso_U_33
_atom_site_aniso_U_12
_atom_site_aniso_U_13
_atom_site_aniso_U_23
Fe1A 0.0454(2) 0.0316(2) 0.0589(2) 0.00040(17) 0.02608(19) -0.00628(17)
O1A 0.0670(14) 0.0692(14) 0.0641(13) -0.0013(11) 0.0396(11) 0.0046(11)
O2A 0.0756(17) 0.0597(15) 0.1129(19) 0.0065(13) 0.0524(14) 0.0192(14)
N1A 0.0641(19) 0.0639(18) 0.0759(18) 0.0081(15) 0.0438(15) 0.0074(15)
C1A 0.0450(16) 0.0299(13) 0.0610(17) 0.0024(11) 0.0298(13) -0.0096(12)
C2A 0.0534(18) 0.0280(13) 0.0715(18) 0.0014(12) 0.0303(15) 0.0003(13)
C3A 0.060(2) 0.0422(17) 0.073(2) 0.0126(15) 0.0184(16) 0.0042(15)
C4A 0.0450(18) 0.0497(18) 0.091(2) 0.0066(15) 0.0228(17) -0.0142(17)
C5A 0.0469(17) 0.0449(16) 0.080(2) 0.0004(13) 0.0380(16) -0.0093(15)
C6A 0.067(2) 0.0545(19) 0.074(2) 0.0249(18) 0.0217(18) -0.0140(17)
C7A 0.070(2) 0.059(2) 0.103(3) -0.0033(18) 0.058(2) -0.020(2)
C8A 0.105(3) 0.087(3) 0.067(2) 0.023(3) 0.040(2) -0.015(2)
C9A 0.059(2) 0.081(3) 0.129(4) 0.002(2) 0.017(2) -0.068(3)
C10A 0.104(3) 0.0265(16) 0.147(4) 0.0020(18) 0.084(3) -0.013(2)
C11A 0.0554(17) 0.0337(14) 0.0595(17) -0.0009(13) 0.0355(14) -0.0115(13)
C12A 0.0508(17) 0.0402(15) 0.0593(17) -0.0036(13) 0.0283(14) -0.0121(13)
C13A 0.0544(19) 0.070(2) 0.0595(18) -0.0013(16) 0.0279(15) -0.0161(16)
C14A 0.0415(16) 0.0521(17) 0.0500(15) 0.0049(13) 0.0153(12) 0.0026(13)
C15A 0.0404(15) 0.0420(15) 0.0521(16) 0.0053(12) 0.0147(12) -0.0007(12)
C16A 0.0393(15) 0.0503(17) 0.0451(15) 0.0043(13) 0.0112(12) -0.0005(13)
C17A 0.058(2) 0.0585(19) 0.0576(18) 0.0153(16) 0.0246(15) -0.0003(15)
C18A 0.071(2) 0.0426(17) 0.072(2) 0.0066(15) 0.0260(17) 0.0025(15)
C19A 0.0573(19) 0.0503(18) 0.0631(18) 0.0006(15) 0.0262(15) 0.0071(14)
C20A 0.0394(16) 0.061(2) 0.0536(17) 0.0037(14) 0.0143(13) 0.0045(15)
C21A 0.065(2) 0.085(2) 0.086(2) -0.0001(19) 0.0458(19) 0.000(2)
Fe1B 0.0552(3) 0.0314(2) 0.0494(2) 0.01005(17) 0.02617(19) 0.00179(16)
O1B 0.0706(14) 0.0640(13) 0.0508(11) -0.0013(11) 0.0322(10) 0.0074(10)
O2B 0.108(2) 0.0609(15) 0.114(2) 0.0019(15) 0.0685(17) -0.0018(14)
N1B 0.0643(19) 0.0634(19) 0.0683(17) 0.0170(15) 0.0365(14) 0.0158(14)
C1B 0.0535(17) 0.0294(13) 0.0509(15) 0.0117(12) 0.0297(13) 0.0010(11)
C2B 0.075(2) 0.0303(14) 0.0614(18) 0.0166(14) 0.0330(16) 0.0084(13)
C3B 0.080(2) 0.0477(18) 0.0513(17) 0.0283(17) 0.0113(16) 0.0068(14)
C4B 0.0520(19) 0.0482(17) 0.073(2) 0.0169(15) 0.0174(16) -0.0005(16)
C5B 0.0515(17) 0.0440(16) 0.0606(18) 0.0114(13) 0.0300(14) 0.0011(13)
C6B 0.0431(19) 0.068(2) 0.111(3) 0.0168(18) 0.0103(19) -0.039(2)
C7B 0.123(4) 0.0350(18) 0.244(6) -0.012(2) 0.152(4) -0.026(3)
C8B 0.173(5) 0.069(3) 0.079(3) 0.048(3) 0.084(3) 0.009(2)
C9B 0.067(2) 0.053(2) 0.085(3) 0.0127(17) 0.0195(19) -0.0221(18)
C10B 0.073(2) 0.0359(16) 0.081(2) 0.0176(16) 0.0355(18) 0.0045(16)
C11B 0.0549(17) 0.0315(13) 0.0518(16) 0.0119(12) 0.0312(13) 0.0015(12)
C12B 0.0552(18) 0.0378(14) 0.0568(16) 0.0083(13) 0.0307(14) 0.0018(13)
C13B 0.0579(19) 0.0591(19) 0.0567(17) 0.0085(15) 0.0318(15) -0.0066(14)
C14B 0.0431(16) 0.0531(17) 0.0415(14) 0.0116(13) 0.0113(12) 0.0025(13)
C15B 0.0449(16) 0.0459(16) 0.0465(15) 0.0111(13) 0.0135(12) -0.0030(12)
C16B 0.0385(15) 0.0538(17) 0.0424(14) 0.0069(13) 0.0100(11) -0.0091(13)
C17B 0.0517(19) 0.062(2) 0.0617(19) 0.0115(16) 0.0203(15) -0.0132(16)
C18B 0.070(2) 0.0454(17) 0.076(2) 0.0168(16) 0.0198(18) -0.0056(16)
C19B 0.061(2) 0.0530(19) 0.0670(19) 0.0085(16) 0.0207(16) 0.0079(16)
C20B 0.0475(18) 0.070(2) 0.0546(17) 0.0027(16) 0.0184(14) -0.0096(16)
C21B 0.068(2) 0.100(3) 0.074(2) 0.010(2) 0.0410(18) 0.001(2)

loop_
_atom_type_symbol
_atom_type_description
_atom_type_scat_dispersion_real
_atom_type_scat_dispersion_imag
_atom_type_scat_source
C C 0.0033 0.0016 'International Tables Vol C Tables 4.2.6.8 and 6.1.1.4'
H H 0.0000 0.0000 'International Tables Vol C Tables 4.2.6.8 and 6.1.1.4'
N N 0.0061 0.0033 'International Tables Vol C Tables 4.2.6.8 and 6.1.1.4'
O O 0.0106 0.0060 'International Tables Vol C Tables 4.2.6.8 and 6.1.1.4'
Fe Fe 0.3463 0.8444 'International Tables Vol C Tables 4.2.6.8 and 6.1.1.4'

loop_
_geom_angle_atom_site_label_1
_geom_angle_atom_site_label_2
_geom_angle_atom_site_label_3
_geom_angle
C1A Fe1A C2A 41.59(10)
C1A Fe1A C8A 155.99(16)
C2A Fe1A C8A 119.86(16)
C1A Fe1A C7A 121.67(13)
C2A Fe1A C7A 106.81(13)
C8A Fe1A C7A 39.57(14)
C1A Fe1A C10A 125.37(16)
C2A Fe1A C10A 161.63(17)
C8A Fe1A C10A 67.38(16)
C7A Fe1A C10A 67.14(14)
C1A Fe1A C9A 162.29(19)
C2A Fe1A C9A 155.16(19)
C8A Fe1A C9A 40.11(16)
C7A Fe1A C9A 67.15(15)
C10A Fe1A C9A 40.49(16)
C1A Fe1A C6A 108.29(12)
C2A Fe1A C6A 124.23(13)
C8A Fe1A C6A 67.11(15)
C7A Fe1A C6A 39.97(13)
C10A Fe1A C6A 40.10(14)
C9A Fe1A C6A 67.67(15)
C1A Fe1A C5A 41.22(10)
C2A Fe1A C5A 69.07(11)
C8A Fe1A C5A 161.03(16)
C7A Fe1A C5A 158.43(15)
C10A Fe1A C5A 109.76(14)
C9A Fe1A C5A 125.43(16)
C6A Fe1A C5A 123.73(14)
C1A Fe1A C3A 68.90(12)
C2A Fe1A C3A 40.32(12)
C8A Fe1A C3A 106.78(15)
C7A Fe1A C3A 123.06(14)
C10A Fe1A C3A 157.63(17)
C9A Fe1A C3A 121.11(17)
C6A Fe1A C3A 159.64(15)
C5A Fe1A C3A 68.32(13)
C1A Fe1A C4A 68.50(12)
C2A Fe1A C4A 68.03(12)
C8A Fe1A C4A 124.38(16)
C7A Fe1A C4A 159.59(15)
C10A Fe1A C4A 123.70(15)
C9A Fe1A C4A 108.72(14)
C6A Fe1A C4A 159.05(15)
C5A Fe1A C4A 40.23(12)
C3A Fe1A C4A 40.36(12)
C14A N1A C13A 123.2(3)
C14A N1A H1NA 114(3)
C13A N1A H1NA 117(3)
C5A C1A C2A 107.0(2)
C5A C1A C11A 125.9(3)
C2A C1A C11A 126.6(2)
C5A C1A Fe1A 70.23(15)
C2A C1A Fe1A 69.22(14)
C11A C1A Fe1A 119.28(17)
C3A C2A C1A 108.5(3)
C3A C2A Fe1A 71.10(16)
C1A C2A Fe1A 69.19(14)
C3A C2A H2A 125.7
C1A C2A H2A 125.7
Fe1A C2A H2A 125.5
C2A C3A C4A 107.8(3)
C2A C3A Fe1A 68.58(15)
C4A C3A Fe1A 69.95(17)
C2A C3A H3A 126.1
C4A C3A H3A 126.1
Fe1A C3A H3A 127.0
C5A C4A C3A 108.8(3)
C5A C4A Fe1A 69.34(16)
C3A C4A Fe1A 69.69(17)
C5A C4A H4A 125.6
C3A C4A H4A 125.6
Fe1A C4A H4A 127.0
C4A C5A C1A 107.8(3)
C4A C5A Fe1A 70.43(17)
C1A C5A Fe1A 68.54(14)
C4A C5A H5A 126.1
C1A C5A H5A 126.1
Fe1A C5A H5A 126.5
C7A C6A C10A 107.5(3)
C7A C6A Fe1A 69.79(18)
C10A C6A Fe1A 69.74(18)
C7A C6A H6A 126.2
C10A C6A H6A 126.2
Fe1A C6A H6A 125.8
C8A C7A C6A 108.7(3)
C8A C7A Fe1A 70.0(2)
C6A C7A Fe1A 70.24(17)
C8A C7A H7A 125.7
C6A C7A H7A 125.7
Fe1A C7A H7A 125.7
C7A C8A C9A 108.7(4)
C7A C8A Fe1A 70.45(19)
C9A C8A Fe1A 70.2(2)
C7A C8A H8A 125.6
C9A C8A H8A 125.6
Fe1A C8A H8A 125.3
C8A C9A C10A 107.1(3)
C8A C9A Fe1A 69.7(2)
C10A C9A Fe1A 69.75(19)
C8A C9A H9A 126.4
C10A C9A H9A 126.4
Fe1A C9A H9A 125.7
C6A C10A C9A 108.0(3)
C6A C10A Fe1A 70.17(18)
C9A C10A Fe1A 69.76(19)
C6A C10A H10A 126.0
C9A C10A H10A 126.0
Fe1A C10A H10A 125.6
O1A C11A C1A 121.6(3)
O1A C11A C12A 120.4(3)
C1A C11A C12A 118.0(2)
C11A C12A C13A 113.0(2)
C11A C12A H12A 109.0
C13A C12A H12A 109.0
C11A C12A H12B 109.0
C13A C12A H12B 109.0
H12A C12A H12B 107.8
N1A C13A C12A 114.9(3)
N1A C13A H13A 108.6
C12A C13A H13A 108.6
N1A C13A H13B 108.6
C12A C13A H13B 108.6
H13A C13A H13B 107.5
N1A C14A C15A 123.2(3)
N1A C14A C19A 119.5(3)
C15A C14A C19A 117.2(3)
C14A C15A C16A 121.8(3)
C14A C15A H15A 119.1
C16A C15A H15A 119.1
C17A C16A C15A 119.3(3)
C17A C16A C20A 122.3(3)
C15A C16A C20A 118.4(3)
C16A C17A C18A 119.2(3)
C16A C17A H17A 120.4
C18A C17A H17A 120.4
C19A C18A C17A 121.0(3)
C19A C18A H18A 119.5
C17A C18A H18A 119.5
C18A C19A C14A 121.5(3)
C18A C19A H19A 119.3
C14A C19A H19A 119.3
O2A C20A C16A 121.3(3)
O2A C20A C21A 119.7(3)
C16A C20A C21A 119.1(3)
C20A C21A H21A 109.5
C20A C21A H21B 109.5
H21A C21A H21B 109.5
C20A C21A H21C 109.5
H21A C21A H21C 109.5
H21B C21A H21C 109.5
C8B Fe1B C7B 41.51(18)
C8B Fe1B C2B 122.03(15)
C7B Fe1B C2B 107.80(14)
C8B Fe1B C1B 159.39(18)
C7B Fe1B C1B 122.96(17)
C2B Fe1B C1B 41.66(10)
C8B Fe1B C10B 65.91(14)
C7B Fe1B C10B 67.09(14)
C2B Fe1B C10B 162.81(14)
C1B Fe1B C10B 126.00(12)
C8B Fe1B C6B 67.84(17)
C7B Fe1B C6B 40.80(17)
C2B Fe1B C6B 126.34(14)
C1B Fe1B C6B 109.68(12)
C10B Fe1B C6B 39.15(13)
C8B Fe1B C9B 39.04(15)
C7B Fe1B C9B 67.59(15)
C2B Fe1B C9B 156.34(14)
C1B Fe1B C9B 160.48(14)
C10B Fe1B C9B 38.87(13)
C6B Fe1B C9B 66.34(13)
C8B Fe1B C3B 106.71(15)
C7B Fe1B C3B 123.75(19)
C2B Fe1B C3B 40.72(12)
C1B Fe1B C3B 69.00(11)
C10B Fe1B C3B 155.95(15)
C6B Fe1B C3B 161.99(17)
C9B Fe1B C3B 120.99(14)
C8B Fe1B C5B 157.6(2)
C7B Fe1B C5B 159.5(2)
C2B Fe1B C5B 68.95(12)
C1B Fe1B C5B 41.12(11)
C10B Fe1B C5B 109.70(12)
C6B Fe1B C5B 123.78(15)
C9B Fe1B C5B 123.63(14)
C3B Fe1B C5B 67.84(12)
C8B Fe1B C4B 122.05(18)
C7B Fe1B C4B 159.4(2)
C2B Fe1B C4B 68.25(13)
C1B Fe1B C4B 68.46(12)
C10B Fe1B C4B 122.47(14)
C6B Fe1B C4B 157.43(17)
C9B Fe1B C4B 107.43(14)
C3B Fe1B C4B 40.15(12)
C5B Fe1B C4B 39.92(11)
C14B N1B C13B 122.7(3)
C14B N1B H1NB 116(2)
C13B N1B H1NB 114(2)
C5B C1B C2B 106.7(2)
C5B C1B C11B 125.5(2)
C2B C1B C11B 127.4(3)
C5B C1B Fe1B 70.11(15)
C2B C1B Fe1B 69.09(14)
C11B C1B Fe1B 120.10(17)
C3B C2B C1B 107.6(3)
C3B C2B Fe1B 70.28(16)
C1B C2B Fe1B 69.25(14)
C3B C2B H2B 126.2
C1B C2B H2B 126.2
Fe1B C2B H2B 125.8
C4B C3B C2B 108.4(3)
C4B C3B Fe1B 70.33(16)
C2B C3B Fe1B 69.00(16)
C4B C3B H3B 125.8
C2B C3B H3B 125.8
Fe1B C3B H3B 126.5
C5B C4B C3B 108.8(3)
C5B C4B Fe1B 69.76(16)
C3B C4B Fe1B 69.52(18)
C5B C4B H4B 125.6
C3B C4B H4B 125.6
Fe1B C4B H4B 126.7
C4B C5B C1B 108.4(3)
C4B C5B Fe1B 70.32(16)
C1B C5B Fe1B 68.77(14)
C4B C5B H5B 125.8
C1B C5B H5B 125.8
Fe1B C5B H5B 126.7
C10B C6B C7B 107.6(3)
C10B C6B Fe1B 70.31(18)
C7B C6B Fe1B 69.3(2)
C10B C6B H6B 126.2
C7B C6B H6B 126.2
Fe1B C6B H6B 125.8
C6B C7B C8B 105.1(3)
C6B C7B Fe1B 69.92(19)
C8B C7B Fe1B 68.9(2)
C6B C7B H7B 127.5
C8B C7B H7B 127.5
Fe1B C7B H7B 125.3
C9B C8B C7B 108.2(4)
C9B C8B Fe1B 71.19(19)
C7B C8B Fe1B 69.6(2)
C9B C8B H8B 125.9
C7B C8B H8B 125.9
Fe1B C8B H8B 125.0
C10B C9B C8B 108.9(4)
C10B C9B Fe1B 70.42(18)
C8B C9B Fe1B 69.8(2)
C10B C9B H9B 125.6
C8B C9B H9B 125.6
Fe1B C9B H9B 125.8
C9B C10B C6B 110.2(3)
C9B C10B Fe1B 70.71(18)
C6B C10B Fe1B 70.54(18)
C9B C10B H10B 124.9
C6B C10B H10B 124.9
Fe1B C10B H10B 125.4
O1B C11B C1B 121.1(3)
O1B C11B C12B 120.3(3)
C1B C11B C12B 118.5(2)
C13B C12B C11B 113.6(2)
C13B C12B H12C 108.9
C11B C12B H12C 108.9
C13B C12B H12D 108.9
C11B C12B H12D 108.9
H12C C12B H12D 107.7
N1B C13B C12B 114.0(2)
N1B C13B H13C 108.8
C12B C13B H13C 108.8
N1B C13B H13D 108.8
C12B C13B H13D 108.8
H13C C13B H13D 107.7
N1B C14B C15B 123.0(3)
N1B C14B C19B 119.2(3)
C15B C14B C19B 117.8(3)
C14B C15B C16B 121.3(3)
C14B C15B H15B 119.3
C16B C15B H15B 119.3
C17B C16B C15B 119.5(3)
C17B C16B C20B 122.6(3)
C15B C16B C20B 117.9(3)
C16B C17B C18B 119.5(3)
C16B C17B H17B 120.3
C18B C17B H17B 120.3
C19B C18B C17B 121.0(3)
C19B C18B H18B 119.5
C17B C18B H18B 119.5
C18B C19B C14B 120.9(3)
C18B C19B H19B 119.5
C14B C19B H19B 119.5
O2B C20B C16B 121.6(3)
O2B C20B C21B 119.4(3)
C16B C20B C21B 119.0(3)
C20B C21B H21D 109.5
C20B C21B H21E 109.5
H21D C21B H21E 109.5
C20B C21B H21F 109.5
H21D C21B H21F 109.5
H21E C21B H21F 109.5

loop_
_geom_bond_atom_site_label_1
_geom_bond_atom_site_label_2
_geom_bond_distance
Fe1A C1A 2.017(2)
Fe1A C2A 2.017(3)
Fe1A C8A 2.021(3)
Fe1A C7A 2.027(3)
Fe1A C10A 2.027(3)
Fe1A C9A 2.028(3)
Fe1A C6A 2.033(3)
Fe1A C5A 2.039(3)
Fe1A C3A 2.050(3)
Fe1A C4A 2.053(3)
O1A C11A 1.226(3)
O2A C20A 1.209(3)
N1A C14A 1.380(4)
N1A C13A 1.435(4)
N1A H1NA 0.78(3)
C1A C5A 1.428(4)
C1A C2A 1.432(4)
C1A C11A 1.460(4)
C2A C3A 1.402(4)
C2A H2A 0.9300
C3A C4A 1.416(4)
C3A H3A 0.9300
C4A C5A 1.408(4)
C4A H4A 0.9300
C5A H5A 0.9300
C6A C7A 1.388(5)
C6A C10A 1.392(5)
C6A H6A 0.9300
C7A C8A 1.370(5)
C7A H7A 0.9300
C8A C9A 1.389(6)
C8A H8A 0.9300
C9A C10A 1.403(5)
C9A H9A 0.9300
C10A H10A 0.9300
C11A C12A 1.512(4)
C12A C13A 1.515(4)
C12A H12A 0.9700
C12A H12B 0.9700
C13A H13A 0.9700
C13A H13B 0.9700
C14A C15A 1.389(4)
C14A C19A 1.402(4)
C15A C16A 1.396(4)
C15A H15A 0.9300
C16A C17A 1.387(4)
C16A C20A 1.485(4)
C17A C18A 1.387(4)
C17A H17A 0.9300
C18A C19A 1.362(4)
C18A H18A 0.9300
C19A H19A 0.9300
C20A C21A 1.497(4)
C21A H21A 0.9600
C21A H21B 0.9600
C21A H21C 0.9600
Fe1B C8B 2.014(3)
Fe1B C7B 2.022(3)
Fe1B C2B 2.022(3)
Fe1B C1B 2.025(2)
Fe1B C10B 2.028(3)
Fe1B C6B 2.031(3)
Fe1B C9B 2.031(3)
Fe1B C3B 2.039(3)
Fe1B C5B 2.043(3)
Fe1B C4B 2.050(3)
O1B C11B 1.223(3)
O2B C20B 1.206(4)
N1B C14B 1.387(4)
N1B C13B 1.441(4)
N1B H1NB 0.80(3)
C1B C5B 1.429(4)
C1B C2B 1.439(3)
C1B C11B 1.467(4)
C2B C3B 1.413(4)
C2B H2B 0.9300
C3B C4B 1.404(4)
C3B H3B 0.9300
C4B C5B 1.397(4)
C4B H4B 0.9300
C5B H5B 0.9300
C6B C10B 1.360(5)
C6B C7B 1.413(6)
C6B H6B 0.9300
C7B C8B 1.430(6)
C7B H7B 0.9300
C8B C9B 1.352(5)
C8B H8B 0.9300
C9B C10B 1.351(5)
C9B H9B 0.9300
C10B H10B 0.9300
C11B C12B 1.511(4)
C12B C13B 1.510(4)
C12B H12C 0.9700
C12B H12D 0.9700
C13B H13C 0.9700
C13B H13D 0.9700
C14B C15B 1.388(4)
C14B C19B 1.397(4)
C15B C16B 1.396(3)
C15B H15B 0.9300
C16B C17B 1.379(4)
C16B C20B 1.497(4)
C17B C18B 1.382(4)
C17B H17B 0.9300
C18B C19B 1.366(4)
C18B H18B 0.9300
C19B H19B 0.9300
C20B C21B 1.497(4)
C21B H21D 0.9600
C21B H21E 0.9600
C21B H21F 0.9600

loop_
_geom_hbond_atom_site_label_D
_geom_hbond_atom_site_label_H
_geom_hbond_atom_site_label_A
_geom_hbond_site_symmetry_A
_geom_hbond_distance_DH
_geom_hbond_distance_HA
_geom_hbond_distance_DA
_geom_hbond_angle_DHA
_geom_hbond_publ_flag
N1A H1NA O1A 3_556 0.78(4) 2.40(3) 3.162(4) 166(3) y
N1B H1NB O1B 3_666 0.80(4) 2.46(3) 3.253(4) 167(3) y
C9A H9A O2A 2_545 0.93 2.49 3.403(3) 166 y
C12A H12A O1A 3_566 0.97 2.67 3.517(4) 146 y
C19A H19A O1A 3_556 0.93 2.69 3.449(4) 139 y
C18B H18B O2B 1_565 0.93 2.49 3.336(4) 152 y
C7A H7A Cg2A 2_555 0.93 2.98 3.721(4) 137 y
C7B H7B Cg2B 2_646 0.93 2.96 3.781(5) 148 y
